data_7706587
loop_
_publ_author_name
'Schlachter, Adrien'
'Juvenal, Frank'
'Kinghat Tangou, Rodolphe'
'Khatyr, Abderrahim'
'Guyon, Fabrice'
'Karsenti, Paul-Ludovic'
'Strohmann, Carsten'
'Kubicki, Marek M.'
'Rousselin, Yoann'
'Harvey, Pierre D.'
'Knorr, Michael'

_publ_section_title
;
 2-Azabutadiene complexes of rhenium(I): <i>S</i>,<i>N</i>-chelated
 species with photophysical properties heavily governed by the ligand
 hidden traits.
;
_journal_issue 8
_journal_name_full 'Dalton transactions (Cambridge, England : 2003)'
_journal_page_first 2945
_journal_page_last 2963
_journal_paper_doi 10.1039/d0dt04183a
_journal_volume 50
_journal_year 2021
_chemical_formula_moiety 'C30 H21 I N O3 Re S2'
_chemical_formula_sum 'C30 H21 I N O3 Re S2'
_chemical_formula_weight 820.70
_chemical_properties_physical Photo-sensitive
_space_group_crystal_system triclinic
_space_group_IT_number 2
_space_group_name_Hall '-P 1'
_space_group_name_H-M_alt 'P -1'
_atom_sites_solution_hydrogens geom
_atom_sites_solution_primary dual
_audit_creation_date 2020-10-02
_audit_creation_method
;
Olex2 1.3-alpha
(compiled 2020.09.11 svn.r3730fd0d for OlexSys, GUI svn.r6159)
;
_audit_update_record
;
2020-10-02 deposited with the CCDC.	2021-02-01 downloaded from the CCDC.
;
_cell_angle_alpha 61.691(2)
_cell_angle_beta 88.620(2)
_cell_angle_gamma 88.971(2)
_cell_formula_units_Z 4
_cell_length_a 7.3829(9)
_cell_length_b 21.931(3)
_cell_length_c 22.433(3)
_cell_measurement_reflns_used 9922
_cell_measurement_temperature 100.0
_cell_measurement_theta_max 30.64
_cell_measurement_theta_min 2.76
_cell_volume 3196.8(7)
_computing_cell_refinement 'SAINT V8.38A (Bruker, 2018)'
_computing_data_reduction 'SAINT V8.38A (Bruker, 2018)'
_computing_molecular_graphics 'Olex2 1.3-alpha (Dolomanov et al., 2009)'
_computing_publication_material 'Olex2 1.3-alpha (Dolomanov et al., 2009)'
_computing_structure_refinement 'XL  (Sheldrick, 2008)'
_computing_structure_solution 'XT  (Sheldrick, 2015)'
_diffrn_ambient_temperature 100.0
_diffrn_detector 'Bruker D8 VENTURE area detector'
_diffrn_detector_area_resol_mean 10.4167
_diffrn_detector_type 'CPAD PHOTON II area detector'
_diffrn_measured_fraction_theta_full 0.998
_diffrn_measured_fraction_theta_max 0.998
_diffrn_measurement_device 'four-circle diffractometer'
_diffrn_measurement_device_type 'Bruker D8 Venture'
_diffrn_measurement_method '\w and \f scans'
_diffrn_radiation_monochromator 'HELIOS mirror optics'
_diffrn_radiation_probe x-ray
_diffrn_radiation_type MoK\a
_diffrn_radiation_wavelength 0.71073
_diffrn_reflns_av_R_equivalents 0.0552
_diffrn_reflns_av_unetI/netI 0.0511
_diffrn_reflns_Laue_measured_fraction_full 0.998
_diffrn_reflns_Laue_measured_fraction_max 0.998
_diffrn_reflns_limit_h_max 9
_diffrn_reflns_limit_h_min -9
_diffrn_reflns_limit_k_max 28
_diffrn_reflns_limit_k_min -28
_diffrn_reflns_limit_l_max 26
_diffrn_reflns_limit_l_min -29
_diffrn_reflns_number 55879
_diffrn_reflns_point_group_measured_fraction_full 0.998
_diffrn_reflns_point_group_measured_fraction_max 0.998
_diffrn_reflns_theta_full 25.242
_diffrn_reflns_theta_max 28.000
_diffrn_reflns_theta_min 2.140
_diffrn_source 'microfocus sealed X-ray tube'
_diffrn_source_current 1.0
_diffrn_source_power 0.05
_diffrn_source_type 'Incoatec I\ms'
_diffrn_source_voltage 50.0
_diffrn_standards_number 0
_exptl_absorpt_coefficient_mu 4.926
_exptl_absorpt_correction_T_max 0.5645
_exptl_absorpt_correction_T_min 0.3721
_exptl_absorpt_correction_type multi-scan
_exptl_absorpt_process_details 'ADABS-2016/2 - Bruker AXS area detector scaling and absorption correction'
_exptl_crystal_colour orange
_exptl_crystal_colour_primary orange
_exptl_crystal_density_diffrn 1.705
_exptl_crystal_description needle
_exptl_crystal_F_000 1568
_exptl_crystal_recrystallization_method 'Re-crystallisation from solvent: DCM, heptane'
_exptl_crystal_size_max 0.214
_exptl_crystal_size_mid 0.101
_exptl_crystal_size_min 0.04
_refine_diff_density_max 9.484
_refine_diff_density_min -2.154
_refine_diff_density_rms 0.237
_refine_ls_extinction_method none
_refine_ls_goodness_of_fit_ref 1.040
_refine_ls_hydrogen_treatment constr
_refine_ls_matrix_type full
_refine_ls_number_parameters 685
_refine_ls_number_reflns 15405
_refine_ls_number_restraints 0
_refine_ls_restrained_S_all 1.040
_refine_ls_R_factor_all 0.0722
_refine_ls_R_factor_gt 0.0576
_refine_ls_shift/su_max 0.004
_refine_ls_shift/su_mean 0.000
_refine_ls_structure_factor_coef Fsqd
_refine_ls_weighting_details 'w=1/[\s^2^(Fo^2^)+(0.0737P)^2^+28.4981P] where P=(Fo^2^+2Fc^2^)/3'
_refine_ls_weighting_scheme calc
_refine_ls_wR_factor_gt 0.1382
_refine_ls_wR_factor_ref 0.1469
_reflns_Friedel_coverage 0.000
_reflns_number_gt 12412
_reflns_number_total 15405
_reflns_threshold_expression 'I > 2\s(I)'
_cod_data_source_file d0dt04183a2.cif
_cod_data_source_block b1920_0m
_cod_depositor_comments 'Adding full bibliography for 7706579--7706589.cif.'
_cod_original_cell_volume 3196.7(7)
_cod_database_code 7706587
_shelx_shelxl_version_number 2018/3
_shelx_space_group_comment
;
The symmetry employed for this shelxl refinement is uniquely defined
by the following loop, which should always be used as a source of
symmetry information in preference to the above space-group names.
They are only intended as comments.
;
_shelx_estimated_absorpt_t_max 0.827
_shelx_estimated_absorpt_t_min 0.419
_olex2_refinement_description
;
1. Fixed Uiso
 At 1.2 times of:
  All C(H) groups
2.a Aromatic/amide H refined with riding coordinates:
 C6(H6), C7(H7), C8(H8), C9(H9), C10(H10), C12(H12), C13(H13), C14(H14),
 C15(H15), C16(H16), C17(H17), C20(H20), C21(H21), C22(H22), C23(H23), C24(H24),
  C26(H26), C27(H27), C28(H28), C29(H29), C30(H30), C36(H36), C37(H37),
 C38(H38), C39(H39), C40(H40), C42(H42), C43(H43), C44(H44), C45(H45), C46(H46),
  C47(H47), C50(H50), C51(H51), C52(H52), C53(H53), C54(H54), C56(H56),
 C57(H57), C58(H58), C59(H59), C60(H60)
;
_smtbx_masks_void_probe_radius 1.2
_smtbx_masks_void_truncation_radius 1.2
_olex2_submission_special_instructions 'No special instructions were received'

loop_
_space_group_symop_operation_xyz
'x, y, z'
'-x, -y, -z'

loop_
_atom_site_label
_atom_site_type_symbol
_atom_site_fract_x
_atom_site_fract_y
_atom_site_fract_z
_atom_site_U_iso_or_equiv
_atom_site_adp_type
_atom_site_occupancy
_atom_site_site_symmetry_order
_atom_site_calc_flag
_atom_site_refinement_flags_posn
_atom_site_refinement_flags_adp
_atom_site_refinement_flags_occupancy
_atom_site_disorder_assembly
_atom_site_disorder_group
Re1 Re 0.94230(4) 1.44854(2) 0.28472(2) 0.01997(8) Uani 1 1 d . . . . .
I1 I 1.20485(6) 1.47071(3) 0.18340(3) 0.02311(11) Uani 1 1 d . . . . .
S1 S 0.9113(3) 1.57524(11) 0.21908(11) 0.0251(4) Uani 1 1 d . . . . .
S2 S 0.7087(3) 1.66190(11) 0.08875(12) 0.0290(4) Uani 1 1 d . . . . .
O1 O 1.2529(9) 1.4565(4) 0.3677(4) 0.0419(16) Uani 1 1 d . . . . .
O2 O 1.0072(9) 1.2907(3) 0.3543(3) 0.0359(15) Uani 1 1 d . . . . .
O3 O 0.6743(9) 1.4295(4) 0.3981(3) 0.0400(16) Uani 1 1 d . . . . .
N1 N 0.7478(8) 1.4550(3) 0.2066(3) 0.0206(13) Uani 1 1 d . . . . .
C1 C 1.1330(11) 1.4520(4) 0.3382(4) 0.0267(17) Uani 1 1 d . . . . .
C2 C 0.9793(10) 1.3490(5) 0.3280(4) 0.0264(17) Uani 1 1 d . . . . .
C3 C 0.7723(11) 1.4369(5) 0.3552(4) 0.0284(17) Uani 1 1 d . . . . .
C4 C 0.6870(9) 1.4046(4) 0.1979(4) 0.0189(14) Uani 1 1 d . . . . .
C5 C 0.6393(10) 1.3382(4) 0.2584(4) 0.0207(15) Uani 1 1 d . . . . .
C6 C 0.5482(10) 1.3416(4) 0.3129(4) 0.0234(16) Uani 1 1 d . . . . .
H6 H 0.525952 1.385149 0.311211 0.028 Uiso 1 1 calc R U . . .
C7 C 0.4915(11) 1.2816(5) 0.3684(5) 0.0288(18) Uani 1 1 d . . . . .
H7 H 0.431124 1.283935 0.405126 0.035 Uiso 1 1 calc R U . . .
C8 C 0.5223(11) 1.2172(5) 0.3710(4) 0.0286(18) Uani 1 1 d . . . . .
H8 H 0.485974 1.175912 0.409914 0.034 Uiso 1 1 calc R U . . .
C9 C 0.6070(10) 1.2141(4) 0.3158(5) 0.0264(17) Uani 1 1 d . . . . .
H9 H 0.624650 1.170598 0.316798 0.032 Uiso 1 1 calc R U . . .
C10 C 0.6648(9) 1.2740(4) 0.2603(4) 0.0227(16) Uani 1 1 d . . . . .
H10 H 0.722142 1.271570 0.223067 0.027 Uiso 1 1 calc R U . . .
C11 C 0.6645(10) 1.4094(4) 0.1302(4) 0.0209(15) Uani 1 1 d . . . . .
C12 C 0.5165(10) 1.3768(4) 0.1183(4) 0.0234(16) Uani 1 1 d . . . . .
H12 H 0.432357 1.350997 0.153805 0.028 Uiso 1 1 calc R U . . .
C13 C 0.4950(10) 1.3828(4) 0.0548(4) 0.0251(16) Uani 1 1 d . . . . .
H13 H 0.393765 1.361890 0.046480 0.030 Uiso 1 1 calc R U . . .
C14 C 0.6194(10) 1.4188(4) 0.0031(4) 0.0267(17) Uani 1 1 d . . . . .
H14 H 0.602852 1.423325 -0.040695 0.032 Uiso 1 1 calc R U . . .
C15 C 0.7695(11) 1.4486(4) 0.0159(4) 0.0286(18) Uani 1 1 d . . . . .
H15 H 0.857213 1.472091 -0.018986 0.034 Uiso 1 1 calc R U . . .
C16 C 0.7913(10) 1.4441(4) 0.0787(4) 0.0250(16) Uani 1 1 d . . . . .
H16 H 0.893359 1.464724 0.086785 0.030 Uiso 1 1 calc R U . . .
C17 C 0.7258(10) 1.5226(4) 0.1516(4) 0.0227(16) Uani 1 1 d . . . . .
H17 H 0.668846 1.527002 0.112180 0.027 Uiso 1 1 calc R U . . .
C18 C 0.7804(10) 1.5807(4) 0.1516(4) 0.0216(15) Uani 1 1 d . . . . .
C19 C 0.9127(11) 1.7092(4) 0.0603(4) 0.0278(17) Uani 1 1 d . . . . .
C20 C 1.0742(11) 1.6783(5) 0.0557(4) 0.0304(19) Uani 1 1 d . . . . .
H20 H 1.079805 1.630328 0.068748 0.036 Uiso 1 1 calc R U . . .
C21 C 1.2279(12) 1.7194(5) 0.0315(5) 0.036(2) Uani 1 1 d . . . . .
H21 H 1.339524 1.699169 0.027715 0.043 Uiso 1 1 calc R U . . .
C22 C 1.2206(12) 1.7894(5) 0.0129(5) 0.036(2) Uani 1 1 d . . . . .
H22 H 1.327282 1.816531 -0.002281 0.043 Uiso 1 1 calc R U . . .
C23 C 1.0578(14) 1.8196(5) 0.0165(5) 0.038(2) Uani 1 1 d . . . . .
H23 H 1.051039 1.867899 0.001822 0.045 Uiso 1 1 calc R U . . .
C24 C 0.9055(13) 1.7794(5) 0.0414(5) 0.035(2) Uani 1 1 d . . . . .
H24 H 0.794679 1.799814 0.045786 0.042 Uiso 1 1 calc R U . . .
C25 C 0.7546(15) 1.6099(4) 0.2573(5) 0.037(2) Uani 1 1 d . . . . .
C26 C 0.820(2) 1.6627(6) 0.2696(7) 0.057(3) Uani 1 1 d . . . . .
H26 H 0.939958 1.679289 0.257137 0.069 Uiso 1 1 calc R U . . .
C27 C 0.701(3) 1.6900(8) 0.3007(8) 0.089(6) Uani 1 1 d . . . . .
H27 H 0.744267 1.722248 0.313958 0.107 Uiso 1 1 calc R U . . .
C28 C 0.526(3) 1.6709(8) 0.3120(8) 0.091(6) Uani 1 1 d . . . . .
H28 H 0.446539 1.692881 0.329874 0.109 Uiso 1 1 calc R U . . .
C29 C 0.458(2) 1.6196(7) 0.2984(7) 0.063(4) Uani 1 1 d . . . . .
H29 H 0.335226 1.605503 0.308473 0.076 Uiso 1 1 calc R U . . .
C30 C 0.5767(15) 1.5898(6) 0.2696(6) 0.046(3) Uani 1 1 d . . . . .
H30 H 0.534021 1.555867 0.258548 0.055 Uiso 1 1 calc R U . . .
Re2 Re 0.47051(4) 1.04998(2) 0.21498(2) 0.02013(8) Uani 1 1 d . . . . .
I2 I 0.72326(6) 1.02695(3) 0.31583(3) 0.02306(11) Uani 1 1 d . . . . .
S3 S 0.4415(3) 0.92310(11) 0.27941(11) 0.0246(4) Uani 1 1 d . . . . .
S4 S 0.2408(3) 0.83517(11) 0.41203(12) 0.0300(5) Uani 1 1 d . . . . .
O4 O 0.7940(9) 1.0439(4) 0.1301(3) 0.0359(15) Uani 1 1 d . . . . .
O5 O 0.5273(9) 1.2075(3) 0.1462(4) 0.0374(15) Uani 1 1 d . . . . .
O6 O 0.2135(9) 1.0693(4) 0.1021(4) 0.0381(15) Uani 1 1 d . . . . .
N2 N 0.2671(8) 1.0412(4) 0.2941(3) 0.0221(13) Uani 1 1 d . . . . .
C31 C 0.6727(12) 1.0454(4) 0.1609(4) 0.0264(17) Uani 1 1 d . . . . .
C32 C 0.5034(11) 1.1496(4) 0.1723(4) 0.0251(16) Uani 1 1 d . . . . .
C33 C 0.3083(11) 1.0612(4) 0.1466(5) 0.0277(17) Uani 1 1 d . . . . .
C34 C 0.1993(9) 1.0933(4) 0.3033(4) 0.0191(14) Uani 1 1 d . . . . .
C35 C 0.1507(9) 1.1590(4) 0.2432(4) 0.0188(14) Uani 1 1 d . . . . .
C36 C 0.0682(10) 1.1562(4) 0.1889(4) 0.0242(16) Uani 1 1 d . . . . .
H36 H 0.051572 1.112539 0.190518 0.029 Uiso 1 1 calc R U . . .
C37 C 0.0110(11) 1.2155(5) 0.1333(4) 0.0292(18) Uani 1 1 d . . . . .
H37 H -0.042830 1.213019 0.096471 0.035 Uiso 1 1 calc R U . . .
C38 C 0.0325(11) 1.2785(4) 0.1316(4) 0.0260(17) Uani 1 1 d . . . . .
H38 H -0.005876 1.319506 0.093034 0.031 Uiso 1 1 calc R U . . .
C39 C 0.1095(10) 1.2837(4) 0.1853(5) 0.0287(18) Uani 1 1 d . . . . .
H39 H 0.121769 1.327486 0.183840 0.034 Uiso 1 1 calc R U . . .
C40 C 0.1680(10) 1.2232(4) 0.2412(4) 0.0235(16) Uani 1 1 d . . . . .
H40 H 0.220190 1.225760 0.278277 0.028 Uiso 1 1 calc R U . . .
C41 C 0.1693(10) 1.0882(4) 0.3706(4) 0.0228(16) Uani 1 1 d . . . . .
C42 C 0.0175(10) 1.1197(4) 0.3838(4) 0.0230(15) Uani 1 1 d . . . . .
H42 H -0.066300 1.144732 0.348844 0.028 Uiso 1 1 calc R U . . .
C43 C -0.0114(11) 1.1150(5) 0.4467(4) 0.0277(17) Uani 1 1 d . . . . .
H43 H -0.116297 1.135396 0.455469 0.033 Uiso 1 1 calc R U . . .
C44 C 0.1139(11) 1.0802(5) 0.4972(4) 0.0269(17) Uani 1 1 d . . . . .
H44 H 0.094764 1.077570 0.540370 0.032 Uiso 1 1 calc R U . . .
C45 C 0.2655(11) 1.0495(4) 0.4857(4) 0.0271(17) Uani 1 1 d . . . . .
H45 H 0.349950 1.025500 0.520742 0.033 Uiso 1 1 calc R U . . .
C46 C 0.2935(10) 1.0542(4) 0.4218(4) 0.0248(16) Uani 1 1 d . . . . .
H46 H 0.398808 1.033770 0.413344 0.030 Uiso 1 1 calc R U . . .
C47 C 0.2473(10) 0.9749(4) 0.3490(4) 0.0231(16) Uani 1 1 d . . . . .
H47 H 0.186025 0.970378 0.388627 0.028 Uiso 1 1 calc R U . . .
C48 C 0.3100(10) 0.9175(4) 0.3488(4) 0.0252(16) Uani 1 1 d . . . . .
C49 C 0.4493(11) 0.7894(4) 0.4390(4) 0.0275(17) Uani 1 1 d . . . . .
C50 C 0.4450(13) 0.7186(5) 0.4607(5) 0.0328(19) Uani 1 1 d . . . . .
H50 H 0.336263 0.697152 0.458841 0.039 Uiso 1 1 calc R U . . .
C51 C 0.6017(14) 0.6801(5) 0.4850(5) 0.040(2) Uani 1 1 d . . . . .
H51 H 0.599612 0.631530 0.501032 0.048 Uiso 1 1 calc R U . . .
C52 C 0.7608(14) 0.7112(5) 0.4863(5) 0.042(2) Uani 1 1 d . . . . .
H52 H 0.868416 0.684307 0.501856 0.050 Uiso 1 1 calc R U . . .
C53 C 0.7642(12) 0.7809(6) 0.4653(5) 0.039(2) Uani 1 1 d . . . . .
H53 H 0.874013 0.802158 0.466449 0.047 Uiso 1 1 calc R U . . .
C54 C 0.6071(11) 0.8205(5) 0.4422(4) 0.0294(18) Uani 1 1 d . . . . .
H54 H 0.608419 0.868592 0.428738 0.035 Uiso 1 1 calc R U . . .
C55 C 0.2837(13) 0.8894(4) 0.2432(5) 0.0313(19) Uani 1 1 d . . . . .
C56 C 0.1027(14) 0.9081(5) 0.2354(6) 0.041(2) Uani 1 1 d . . . . .
H56 H 0.055868 0.939722 0.249766 0.049 Uiso 1 1 calc R U . . .
C57 C -0.0096(17) 0.8801(6) 0.2062(7) 0.055(3) Uani 1 1 d . . . . .
H57 H -0.133810 0.893259 0.200017 0.066 Uiso 1 1 calc R U . . .
C58 C 0.056(2) 0.8339(6) 0.1862(7) 0.063(4) Uani 1 1 d . . . . .
H58 H -0.024395 0.815114 0.166726 0.076 Uiso 1 1 calc R U . . .
C59 C 0.237(2) 0.8137(7) 0.1936(8) 0.072(4) Uani 1 1 d . . . . .
H59 H 0.281581 0.782239 0.178713 0.086 Uiso 1 1 calc R U . . .
C60 C 0.3528(17) 0.8410(6) 0.2236(7) 0.051(3) Uani 1 1 d . . . . .
H60 H 0.476417 0.827082 0.230690 0.061 Uiso 1 1 calc R U . . .

loop_
_atom_site_aniso_label
_atom_site_aniso_U_11
_atom_site_aniso_U_22
_atom_site_aniso_U_33
_atom_site_aniso_U_23
_atom_site_aniso_U_13
_atom_site_aniso_U_12
Re1 0.01888(14) 0.02094(15) 0.01881(15) -0.00831(12) -0.00076(11) -0.00156(11)
I1 0.0181(2) 0.0264(3) 0.0224(2) -0.0097(2) 0.00016(18) 0.00046(18)
S1 0.0269(9) 0.0238(9) 0.0262(10) -0.0129(8) -0.0012(8) -0.0019(8)
S2 0.0238(9) 0.0217(9) 0.0348(11) -0.0078(9) -0.0060(8) 0.0029(8)
O1 0.036(3) 0.046(4) 0.044(4) -0.021(3) -0.009(3) -0.003(3)
O2 0.041(4) 0.019(3) 0.039(4) -0.007(3) -0.014(3) 0.002(3)
O3 0.041(4) 0.053(4) 0.032(4) -0.025(3) 0.016(3) -0.011(3)
N1 0.017(3) 0.016(3) 0.022(3) -0.004(3) 0.003(2) -0.004(2)
C1 0.027(4) 0.027(4) 0.029(4) -0.015(4) 0.001(3) -0.002(3)
C2 0.021(3) 0.031(4) 0.024(4) -0.010(4) -0.006(3) -0.001(3)
C3 0.030(4) 0.035(5) 0.026(4) -0.019(4) 0.000(3) -0.004(3)
C4 0.012(3) 0.023(4) 0.016(3) -0.005(3) 0.000(3) 0.006(3)
C5 0.016(3) 0.025(4) 0.022(4) -0.012(3) 0.001(3) -0.001(3)
C6 0.019(3) 0.029(4) 0.026(4) -0.017(3) 0.000(3) -0.003(3)
C7 0.022(4) 0.035(5) 0.028(4) -0.013(4) 0.000(3) -0.005(3)
C8 0.023(4) 0.028(4) 0.025(4) -0.004(3) -0.003(3) -0.004(3)
C9 0.014(3) 0.027(4) 0.041(5) -0.018(4) -0.006(3) -0.001(3)
C10 0.013(3) 0.029(4) 0.025(4) -0.012(3) 0.002(3) -0.003(3)
C11 0.020(3) 0.019(3) 0.020(4) -0.006(3) -0.003(3) 0.003(3)
C12 0.021(3) 0.024(4) 0.025(4) -0.012(3) 0.003(3) -0.003(3)
C13 0.021(3) 0.026(4) 0.028(4) -0.012(3) 0.001(3) -0.004(3)
C14 0.022(4) 0.029(4) 0.028(4) -0.012(4) 0.000(3) -0.003(3)
C15 0.028(4) 0.027(4) 0.023(4) -0.006(3) 0.009(3) -0.005(3)
C16 0.019(3) 0.027(4) 0.027(4) -0.011(3) -0.003(3) -0.003(3)
C17 0.017(3) 0.023(4) 0.021(4) -0.005(3) 0.002(3) -0.001(3)
C18 0.023(3) 0.016(3) 0.021(4) -0.005(3) -0.004(3) 0.000(3)
C19 0.027(4) 0.024(4) 0.028(4) -0.009(3) 0.000(3) -0.007(3)
C20 0.025(4) 0.033(5) 0.024(4) -0.006(4) -0.001(3) 0.005(3)
C21 0.027(4) 0.038(5) 0.036(5) -0.012(4) -0.002(4) -0.002(4)
C22 0.029(4) 0.032(5) 0.039(5) -0.010(4) -0.001(4) -0.016(4)
C23 0.046(5) 0.022(4) 0.046(6) -0.017(4) -0.002(4) -0.004(4)
C24 0.034(4) 0.028(4) 0.045(5) -0.020(4) 0.002(4) -0.003(4)
C25 0.061(6) 0.014(4) 0.031(5) -0.007(4) -0.005(4) 0.009(4)
C26 0.089(9) 0.034(6) 0.056(7) -0.028(6) -0.014(7) 0.001(6)
C27 0.170(19) 0.047(8) 0.069(10) -0.043(8) 0.009(11) 0.024(10)
C28 0.143(17) 0.061(9) 0.070(10) -0.036(8) 0.030(11) 0.038(10)
C29 0.075(9) 0.047(7) 0.061(8) -0.021(6) 0.015(7) 0.021(6)
C30 0.051(6) 0.036(5) 0.050(6) -0.020(5) 0.016(5) 0.003(5)
Re2 0.01884(14) 0.02105(15) 0.01927(15) -0.00858(12) 0.00052(11) -0.00029(11)
I2 0.0186(2) 0.0260(2) 0.0218(2) -0.0090(2) -0.00092(18) -0.00218(18)
S3 0.0232(9) 0.0239(9) 0.0257(10) -0.0110(8) 0.0012(7) 0.0000(7)
S4 0.0223(9) 0.0230(10) 0.0365(12) -0.0077(9) 0.0066(8) -0.0052(8)
O4 0.032(3) 0.039(4) 0.037(4) -0.019(3) 0.014(3) -0.001(3)
O5 0.039(3) 0.022(3) 0.043(4) -0.009(3) 0.010(3) -0.003(3)
O6 0.034(3) 0.050(4) 0.036(4) -0.024(3) -0.011(3) 0.009(3)
N2 0.016(3) 0.034(4) 0.015(3) -0.011(3) -0.003(2) 0.002(3)
C31 0.033(4) 0.018(4) 0.024(4) -0.006(3) -0.007(3) 0.005(3)
C32 0.023(4) 0.027(4) 0.024(4) -0.011(3) -0.001(3) 0.003(3)
C33 0.023(4) 0.025(4) 0.030(4) -0.009(4) 0.005(3) 0.001(3)
C34 0.014(3) 0.022(4) 0.021(4) -0.010(3) -0.004(3) 0.001(3)
C35 0.012(3) 0.021(4) 0.019(3) -0.005(3) 0.001(3) -0.001(3)
C36 0.021(3) 0.026(4) 0.027(4) -0.014(3) 0.001(3) 0.001(3)
C37 0.020(4) 0.042(5) 0.023(4) -0.014(4) -0.007(3) 0.008(3)
C38 0.026(4) 0.021(4) 0.022(4) -0.003(3) 0.003(3) 0.001(3)
C39 0.019(3) 0.024(4) 0.035(5) -0.008(4) 0.007(3) -0.006(3)
C40 0.018(3) 0.028(4) 0.031(4) -0.018(4) -0.002(3) -0.003(3)
C41 0.017(3) 0.025(4) 0.023(4) -0.007(3) 0.000(3) -0.003(3)
C42 0.021(3) 0.024(4) 0.022(4) -0.009(3) -0.001(3) 0.000(3)
C43 0.022(4) 0.029(4) 0.030(4) -0.013(4) 0.002(3) 0.002(3)
C44 0.023(4) 0.034(4) 0.019(4) -0.008(3) -0.002(3) -0.002(3)
C45 0.025(4) 0.030(4) 0.019(4) -0.006(3) -0.002(3) 0.003(3)
C46 0.021(3) 0.026(4) 0.024(4) -0.009(3) -0.001(3) 0.003(3)
C47 0.015(3) 0.027(4) 0.025(4) -0.010(3) 0.005(3) -0.004(3)
C48 0.021(3) 0.022(4) 0.031(4) -0.011(3) 0.001(3) -0.002(3)
C49 0.028(4) 0.023(4) 0.028(4) -0.010(3) 0.010(3) -0.006(3)
C50 0.038(5) 0.028(4) 0.034(5) -0.016(4) 0.004(4) -0.003(4)
C51 0.052(6) 0.026(4) 0.037(5) -0.011(4) 0.008(4) 0.006(4)
C52 0.040(5) 0.038(5) 0.035(5) -0.008(4) 0.006(4) 0.015(4)
C53 0.024(4) 0.047(6) 0.034(5) -0.009(4) 0.003(4) -0.008(4)
C54 0.025(4) 0.025(4) 0.027(4) -0.003(3) 0.004(3) -0.003(3)
C55 0.042(5) 0.021(4) 0.028(4) -0.009(4) -0.009(4) 0.004(4)
C56 0.039(5) 0.033(5) 0.051(6) -0.020(5) -0.012(5) -0.002(4)
C57 0.051(6) 0.045(6) 0.068(8) -0.023(6) -0.025(6) -0.007(5)
C58 0.101(11) 0.030(5) 0.054(7) -0.014(5) -0.031(7) -0.009(6)
C59 0.100(11) 0.043(7) 0.089(11) -0.045(8) -0.005(9) -0.003(7)
C60 0.055(7) 0.039(6) 0.067(8) -0.032(6) 0.006(6) -0.010(5)

loop_
_atom_type_symbol
_atom_type_description
_atom_type_scat_dispersion_real
_atom_type_scat_dispersion_imag
_atom_type_scat_source
C C 0.0033 0.0016 'International Tables Vol C Tables 4.2.6.8 and 6.1.1.4'
H H 0.0000 0.0000 'International Tables Vol C Tables 4.2.6.8 and 6.1.1.4'
I I -0.4742 1.8119 'International Tables Vol C Tables 4.2.6.8 and 6.1.1.4'
N N 0.0061 0.0033 'International Tables Vol C Tables 4.2.6.8 and 6.1.1.4'
O O 0.0106 0.0060 'International Tables Vol C Tables 4.2.6.8 and 6.1.1.4'
Re Re -1.0185 7.2310 'International Tables Vol C Tables 4.2.6.8 and 6.1.1.4'
S S 0.1246 0.1234 'International Tables Vol C Tables 4.2.6.8 and 6.1.1.4'

loop_
_geom_angle_atom_site_label_1
_geom_angle_atom_site_label_2
_geom_angle_atom_site_label_3
_geom_angle
_geom_angle_site_symmetry_1
_geom_angle_site_symmetry_3
_geom_angle_publ_flag
S1 Re1 I1 82.05(5) . . ?
N1 Re1 I1 83.65(16) . . ?
N1 Re1 S1 80.78(17) . . ?
C1 Re1 I1 87.6(3) . . ?
C1 Re1 S1 94.1(3) . . ?
C1 Re1 N1 170.4(3) . . ?
C1 Re1 C2 87.5(3) . . ?
C1 Re1 C3 89.5(4) . . ?
C2 Re1 I1 92.1(3) . . ?
C2 Re1 S1 173.9(3) . . ?
C2 Re1 N1 96.8(3) . . ?
C3 Re1 I1 176.5(3) . . ?
C3 Re1 S1 96.3(3) . . ?
C3 Re1 N1 99.1(3) . . ?
C3 Re1 C2 89.6(4) . . ?
C18 S1 Re1 99.2(3) . . ?
C18 S1 C25 100.6(4) . . ?
C25 S1 Re1 112.6(3) . . ?
C18 S2 C19 103.3(4) . . ?
C4 N1 Re1 127.9(5) . . ?
C4 N1 C17 116.0(7) . . ?
C17 N1 Re1 114.2(5) . . ?
O1 C1 Re1 176.6(8) . . ?
O2 C2 Re1 177.4(7) . . ?
O3 C3 Re1 178.5(8) . . ?
N1 C4 C5 118.7(7) . . ?
N1 C4 C11 123.4(7) . . ?
C11 C4 C5 117.8(7) . . ?
C6 C5 C4 117.8(7) . . ?
C10 C5 C4 122.4(7) . . ?
C10 C5 C6 119.5(7) . . ?
C5 C6 H6 120.0 . . ?
C7 C6 C5 119.9(8) . . ?
C7 C6 H6 120.0 . . ?
C6 C7 H7 119.8 . . ?
C6 C7 C8 120.4(8) . . ?
C8 C7 H7 119.8 . . ?
C7 C8 H8 120.2 . . ?
C7 C8 C9 119.7(8) . . ?
C9 C8 H8 120.2 . . ?
C8 C9 H9 120.0 . . ?
C10 C9 C8 120.1(8) . . ?
C10 C9 H9 120.0 . . ?
C5 C10 H10 119.8 . . ?
C9 C10 C5 120.3(8) . . ?
C9 C10 H10 119.8 . . ?
C12 C11 C4 120.2(7) . . ?
C16 C11 C4 120.4(7) . . ?
C16 C11 C12 119.4(7) . . ?
C11 C12 H12 120.1 . . ?
C13 C12 C11 119.7(7) . . ?
C13 C12 H12 120.1 . . ?
C12 C13 H13 119.7 . . ?
C12 C13 C14 120.7(8) . . ?
C14 C13 H13 119.7 . . ?
C13 C14 H14 120.3 . . ?
C13 C14 C15 119.4(8) . . ?
C15 C14 H14 120.3 . . ?
C14 C15 H15 119.7 . . ?
C16 C15 C14 120.6(8) . . ?
C16 C15 H15 119.7 . . ?
C11 C16 H16 119.9 . . ?
C15 C16 C11 120.2(7) . . ?
C15 C16 H16 119.9 . . ?
N1 C17 H17 117.9 . . ?
C18 C17 N1 124.2(7) . . ?
C18 C17 H17 117.9 . . ?
S2 C18 S1 119.4(4) . . ?
C17 C18 S1 120.0(6) . . ?
C17 C18 S2 120.5(6) . . ?
C20 C19 S2 121.8(7) . . ?
C20 C19 C24 120.6(8) . . ?
C24 C19 S2 117.6(7) . . ?
C19 C20 H20 120.8 . . ?
C19 C20 C21 118.4(9) . . ?
C21 C20 H20 120.8 . . ?
C20 C21 H21 119.5 . . ?
C22 C21 C20 121.0(9) . . ?
C22 C21 H21 119.5 . . ?
C21 C22 H22 120.1 . . ?
C23 C22 C21 119.8(8) . . ?
C23 C22 H22 120.1 . . ?
C22 C23 H23 120.1 . . ?
C24 C23 C22 119.8(9) . . ?
C24 C23 H23 120.1 . . ?
C19 C24 H24 119.8 . . ?
C23 C24 C19 120.4(9) . . ?
C23 C24 H24 119.8 . . ?
C26 C25 S1 116.4(9) . . ?
C30 C25 S1 122.0(8) . . ?
C30 C25 C26 121.5(11) . . ?
C25 C26 H26 121.1 . . ?
C27 C26 C25 117.7(15) . . ?
C27 C26 H26 121.1 . . ?
C26 C27 H27 119.8 . . ?
C28 C27 C26 120.5(15) . . ?
C28 C27 H27 119.8 . . ?
C27 C28 H28 118.8 . . ?
C27 C28 C29 122.3(13) . . ?
C29 C28 H28 118.8 . . ?
C28 C29 H29 121.1 . . ?
C28 C29 C30 117.8(14) . . ?
C30 C29 H29 121.1 . . ?
C25 C30 C29 119.8(12) . . ?
C25 C30 H30 120.1 . . ?
C29 C30 H30 120.1 . . ?
S3 Re2 I2 82.50(5) . . ?
N2 Re2 I2 83.77(16) . . ?
N2 Re2 S3 79.94(19) . . ?
C31 Re2 I2 87.0(2) . . ?
C31 Re2 S3 93.3(2) . . ?
C31 Re2 N2 169.2(3) . . ?
C31 Re2 C32 88.3(3) . . ?
C32 Re2 I2 92.1(2) . . ?
C32 Re2 S3 174.3(3) . . ?
C32 Re2 N2 97.6(3) . . ?
C33 Re2 I2 176.5(3) . . ?
C33 Re2 S3 95.2(3) . . ?
C33 Re2 N2 98.5(3) . . ?
C33 Re2 C31 90.5(4) . . ?
C33 Re2 C32 90.2(4) . . ?
C48 S3 Re2 98.8(3) . . ?
C48 S3 C55 100.0(4) . . ?
C55 S3 Re2 113.0(3) . . ?
C48 S4 C49 102.8(4) . . ?
C34 N2 Re2 126.5(5) . . ?
C34 N2 C47 115.8(6) . . ?
C47 N2 Re2 115.4(5) . . ?
O4 C31 Re2 177.8(8) . . ?
O5 C32 Re2 177.8(8) . . ?
O6 C33 Re2 177.1(8) . . ?
N2 C34 C35 118.7(7) . . ?
N2 C34 C41 123.2(7) . . ?
C41 C34 C35 118.1(7) . . ?
C36 C35 C34 118.6(7) . . ?
C40 C35 C34 122.3(7) . . ?
C40 C35 C36 118.8(7) . . ?
C35 C36 H36 119.5 . . ?
C37 C36 C35 121.1(8) . . ?
C37 C36 H36 119.5 . . ?
C36 C37 H37 120.4 . . ?
C36 C37 C38 119.3(8) . . ?
C38 C37 H37 120.4 . . ?
C37 C38 H38 119.2 . . ?
C37 C38 C39 121.6(8) . . ?
C39 C38 H38 119.2 . . ?
C38 C39 H39 120.7 . . ?
C40 C39 C38 118.5(8) . . ?
C40 C39 H39 120.7 . . ?
C35 C40 H40 119.7 . . ?
C39 C40 C35 120.7(8) . . ?
C39 C40 H40 119.7 . . ?
C42 C41 C34 120.7(7) . . ?
C46 C41 C34 120.9(7) . . ?
C46 C41 C42 118.4(8) . . ?
C41 C42 H42 119.5 . . ?
C43 C42 C41 120.9(7) . . ?
C43 C42 H42 119.5 . . ?
C42 C43 H43 120.3 . . ?
C42 C43 C44 119.5(8) . . ?
C44 C43 H43 120.3 . . ?
C43 C44 H44 119.4 . . ?
C45 C44 C43 121.1(8) . . ?
C45 C44 H44 119.4 . . ?
C44 C45 H45 120.5 . . ?
C44 C45 C46 119.1(8) . . ?
C46 C45 H45 120.5 . . ?
C41 C46 C45 120.9(7) . . ?
C41 C46 H46 119.5 . . ?
C45 C46 H46 119.5 . . ?
N2 C47 H47 118.3 . . ?
C48 C47 N2 123.5(7) . . ?
C48 C47 H47 118.3 . . ?
S4 C48 S3 118.6(5) . . ?
C47 C48 S3 120.3(6) . . ?
C47 C48 S4 120.6(6) . . ?
C50 C49 S4 116.5(7) . . ?
C54 C49 S4 122.9(7) . . ?
C54 C49 C50 120.5(8) . . ?
C49 C50 H50 120.6 . . ?
C51 C50 C49 118.8(9) . . ?
C51 C50 H50 120.6 . . ?
C50 C51 H51 119.6 . . ?
C52 C51 C50 120.9(9) . . ?
C52 C51 H51 119.6 . . ?
C51 C52 H52 120.0 . . ?
C53 C52 C51 120.1(9) . . ?
C53 C52 H52 120.0 . . ?
C52 C53 H53 119.9 . . ?
C52 C53 C54 120.1(9) . . ?
C54 C53 H53 119.9 . . ?
C49 C54 C53 119.5(9) . . ?
C49 C54 H54 120.2 . . ?
C53 C54 H54 120.2 . . ?
C56 C55 S3 122.8(7) . . ?
C56 C55 C60 120.7(9) . . ?
C60 C55 S3 116.5(8) . . ?
C55 C56 H56 120.5 . . ?
C55 C56 C57 119.0(11) . . ?
C57 C56 H56 120.5 . . ?
C56 C57 H57 119.5 . . ?
C58 C57 C56 121.0(12) . . ?
C58 C57 H57 119.5 . . ?
C57 C58 H58 119.3 . . ?
C57 C58 C59 121.5(11) . . ?
C59 C58 H58 119.3 . . ?
C58 C59 H59 120.8 . . ?
C58 C59 C60 118.4(12) . . ?
C60 C59 H59 120.8 . . ?
C55 C60 H60 120.3 . . ?
C59 C60 C55 119.3(12) . . ?
C59 C60 H60 120.3 . . ?

loop_
_geom_bond_atom_site_label_1
_geom_bond_atom_site_label_2
_geom_bond_distance
_geom_bond_site_symmetry_2
_geom_bond_publ_flag
Re1 I1 2.8166(6) . ?
Re1 S1 2.461(2) . ?
Re1 N1 2.243(7) . ?
Re1 C1 1.896(9) . ?
Re1 C2 1.939(9) . ?
Re1 C3 1.916(9) . ?
S1 C18 1.771(8) . ?
S1 C25 1.786(10) . ?
S2 C18 1.749(8) . ?
S2 C19 1.771(8) . ?
O1 C1 1.151(11) . ?
O2 C2 1.143(11) . ?
O3 C3 1.139(11) . ?
N1 C4 1.300(10) . ?
N1 C17 1.418(10) . ?
C4 C5 1.487(10) . ?
C4 C11 1.483(11) . ?
C5 C6 1.411(11) . ?
C5 C10 1.400(11) . ?
C6 H6 0.9500 . ?
C6 C7 1.377(12) . ?
C7 H7 0.9500 . ?
C7 C8 1.399(13) . ?
C8 H8 0.9500 . ?
C8 C9 1.404(13) . ?
C9 H9 0.9500 . ?
C9 C10 1.379(12) . ?
C10 H10 0.9500 . ?
C11 C12 1.414(11) . ?
C11 C16 1.390(11) . ?
C12 H12 0.9500 . ?
C12 C13 1.381(12) . ?
C13 H13 0.9500 . ?
C13 C14 1.386(11) . ?
C14 H14 0.9500 . ?
C14 C15 1.399(12) . ?
C15 H15 0.9500 . ?
C15 C16 1.378(12) . ?
C16 H16 0.9500 . ?
C17 H17 0.9500 . ?
C17 C18 1.344(11) . ?
C19 C20 1.387(12) . ?
C19 C24 1.391(12) . ?
C20 H20 0.9500 . ?
C20 C21 1.391(13) . ?
C21 H21 0.9500 . ?
C21 C22 1.388(14) . ?
C22 H22 0.9500 . ?
C22 C23 1.380(14) . ?
C23 H23 0.9500 . ?
C23 C24 1.375(13) . ?
C24 H24 0.9500 . ?
C25 C26 1.405(14) . ?
C25 C30 1.372(15) . ?
C26 H26 0.9500 . ?
C26 C27 1.40(2) . ?
C27 H27 0.9500 . ?
C27 C28 1.34(3) . ?
C28 H28 0.9500 . ?
C28 C29 1.40(2) . ?
C29 H29 0.9500 . ?
C29 C30 1.403(15) . ?
C30 H30 0.9500 . ?
Re2 I2 2.8180(6) . ?
Re2 S3 2.464(2) . ?
Re2 N2 2.236(6) . ?
Re2 C31 1.932(9) . ?
Re2 C32 1.942(9) . ?
Re2 C33 1.889(9) . ?
S3 C48 1.770(9) . ?
S3 C55 1.791(9) . ?
S4 C48 1.761(8) . ?
S4 C49 1.777(9) . ?
O4 C31 1.128(11) . ?
O5 C32 1.133(10) . ?
O6 C33 1.175(11) . ?
N2 C34 1.341(10) . ?
N2 C47 1.398(10) . ?
C34 C35 1.478(10) . ?
C34 C41 1.471(11) . ?
C35 C36 1.404(11) . ?
C35 C40 1.395(11) . ?
C36 H36 0.9500 . ?
C36 C37 1.376(12) . ?
C37 H37 0.9500 . ?
C37 C38 1.377(13) . ?
C38 H38 0.9500 . ?
C38 C39 1.397(13) . ?
C39 H39 0.9500 . ?
C39 C40 1.395(12) . ?
C40 H40 0.9500 . ?
C41 C42 1.404(11) . ?
C41 C46 1.390(11) . ?
C42 H42 0.9500 . ?
C42 C43 1.376(12) . ?
C43 H43 0.9500 . ?
C43 C44 1.388(12) . ?
C44 H44 0.9500 . ?
C44 C45 1.377(12) . ?
C45 H45 0.9500 . ?
C45 C46 1.398(12) . ?
C46 H46 0.9500 . ?
C47 H47 0.9500 . ?
C47 C48 1.335(12) . ?
C49 C50 1.390(12) . ?
C49 C54 1.380(12) . ?
C50 H50 0.9500 . ?
C50 C51 1.381(14) . ?
C51 H51 0.9500 . ?
C51 C52 1.377(16) . ?
C52 H52 0.9500 . ?
C52 C53 1.368(15) . ?
C53 H53 0.9500 . ?
C53 C54 1.391(13) . ?
C54 H54 0.9500 . ?
C55 C56 1.382(13) . ?
C55 C60 1.411(15) . ?
C56 H56 0.9500 . ?
C56 C57 1.384(14) . ?
C57 H57 0.9500 . ?
C57 C58 1.366(19) . ?
C58 H58 0.9500 . ?
C58 C59 1.39(2) . ?
C59 H59 0.9500 . ?
C59 C60 1.404(18) . ?
C60 H60 0.9500 . ?

loop_
_geom_torsion_atom_site_label_1
_geom_torsion_atom_site_label_2
_geom_torsion_atom_site_label_3
_geom_torsion_atom_site_label_4
_geom_torsion
_geom_torsion_site_symmetry_1
_geom_torsion_site_symmetry_2
_geom_torsion_site_symmetry_3
_geom_torsion_site_symmetry_4
_geom_torsion_publ_flag
Re1 S1 C18 S2 177.6(4) . . . . ?
Re1 S1 C18 C17 2.6(7) . . . . ?
Re1 S1 C25 C26 125.6(8) . . . . ?
Re1 S1 C25 C30 -59.0(9) . . . . ?
Re1 N1 C4 C5 40.2(9) . . . . ?
Re1 N1 C4 C11 -139.0(6) . . . . ?
Re1 N1 C17 C18 -14.6(10) . . . . ?
S1 C25 C26 C27 -178.8(11) . . . . ?
S1 C25 C30 C29 -178.7(9) . . . . ?
S2 C19 C20 C21 178.6(7) . . . . ?
S2 C19 C24 C23 -177.5(8) . . . . ?
N1 C4 C5 C6 41.0(10) . . . . ?
N1 C4 C5 C10 -145.7(7) . . . . ?
N1 C4 C11 C12 -143.5(8) . . . . ?
N1 C4 C11 C16 38.5(11) . . . . ?
N1 C17 C18 S1 7.6(11) . . . . ?
N1 C17 C18 S2 -167.4(6) . . . . ?
C4 N1 C17 C18 -180.0(7) . . . . ?
C4 C5 C6 C7 176.1(7) . . . . ?
C4 C5 C10 C9 -175.5(7) . . . . ?
C4 C11 C12 C13 178.7(7) . . . . ?
C4 C11 C16 C15 -179.8(8) . . . . ?
C5 C4 C11 C12 37.3(10) . . . . ?
C5 C4 C11 C16 -140.7(7) . . . . ?
C5 C6 C7 C8 -0.5(12) . . . . ?
C6 C5 C10 C9 -2.3(11) . . . . ?
C6 C7 C8 C9 -1.8(12) . . . . ?
C7 C8 C9 C10 2.0(12) . . . . ?
C8 C9 C10 C5 0.0(11) . . . . ?
C10 C5 C6 C7 2.5(11) . . . . ?
C11 C4 C5 C6 -139.8(7) . . . . ?
C11 C4 C5 C10 33.6(10) . . . . ?
C11 C12 C13 C14 1.7(12) . . . . ?
C12 C11 C16 C15 2.2(12) . . . . ?
C12 C13 C14 C15 0.9(13) . . . . ?
C13 C14 C15 C16 -2.0(13) . . . . ?
C14 C15 C16 C11 0.4(13) . . . . ?
C16 C11 C12 C13 -3.2(12) . . . . ?
C17 N1 C4 C5 -156.7(6) . . . . ?
C17 N1 C4 C11 24.1(10) . . . . ?
C18 S1 C25 C26 -129.6(8) . . . . ?
C18 S1 C25 C30 45.8(9) . . . . ?
C18 S2 C19 C20 36.4(9) . . . . ?
C18 S2 C19 C24 -144.7(8) . . . . ?
C19 S2 C18 S1 54.2(6) . . . . ?
C19 S2 C18 C17 -130.8(7) . . . . ?
C19 C20 C21 C22 0.5(14) . . . . ?
C20 C19 C24 C23 1.4(15) . . . . ?
C20 C21 C22 C23 -1.8(15) . . . . ?
C21 C22 C23 C24 2.9(16) . . . . ?
C22 C23 C24 C19 -2.8(16) . . . . ?
C24 C19 C20 C21 -0.3(14) . . . . ?
C25 S1 C18 S2 62.4(6) . . . . ?
C25 S1 C18 C17 -112.7(7) . . . . ?
C25 C26 C27 C28 -6(2) . . . . ?
C26 C25 C30 C29 -3.5(17) . . . . ?
C26 C27 C28 C29 5(3) . . . . ?
C27 C28 C29 C30 -3(2) . . . . ?
C28 C29 C30 C25 1.7(19) . . . . ?
C30 C25 C26 C27 5.8(18) . . . . ?
Re2 S3 C48 S4 178.0(4) . . . . ?
Re2 S3 C48 C47 5.7(7) . . . . ?
Re2 S3 C55 C56 -60.5(9) . . . . ?
Re2 S3 C55 C60 120.5(8) . . . . ?
Re2 N2 C34 C35 41.5(9) . . . . ?
Re2 N2 C34 C41 -139.0(6) . . . . ?
Re2 N2 C47 C48 -15.0(10) . . . . ?
S3 C55 C56 C57 179.3(9) . . . . ?
S3 C55 C60 C59 -178.6(10) . . . . ?
S4 C49 C50 C51 -177.2(7) . . . . ?
S4 C49 C54 C53 178.6(7) . . . . ?
N2 C34 C35 C36 39.5(10) . . . . ?
N2 C34 C35 C40 -146.8(7) . . . . ?
N2 C34 C41 C42 -142.7(8) . . . . ?
N2 C34 C41 C46 39.7(11) . . . . ?
N2 C47 C48 S3 5.3(11) . . . . ?
N2 C47 C48 S4 -166.9(6) . . . . ?
C34 N2 C47 C48 -178.7(7) . . . . ?
C34 C35 C36 C37 176.3(7) . . . . ?
C34 C35 C40 C39 -175.7(7) . . . . ?
C34 C41 C42 C43 179.9(8) . . . . ?
C34 C41 C46 C45 179.7(8) . . . . ?
C35 C34 C41 C42 36.9(10) . . . . ?
C35 C34 C41 C46 -140.8(8) . . . . ?
C35 C36 C37 C38 -1.1(12) . . . . ?
C36 C35 C40 C39 -2.0(11) . . . . ?
C36 C37 C38 C39 -0.6(12) . . . . ?
C37 C38 C39 C40 1.0(12) . . . . ?
C38 C39 C40 C35 0.3(11) . . . . ?
C40 C35 C36 C37 2.4(11) . . . . ?
C41 C34 C35 C36 -140.1(7) . . . . ?
C41 C34 C35 C40 33.7(10) . . . . ?
C41 C42 C43 C44 1.9(13) . . . . ?
C42 C41 C46 C45 2.0(12) . . . . ?
C42 C43 C44 C45 -0.9(13) . . . . ?
C43 C44 C45 C46 0.5(13) . . . . ?
C44 C45 C46 C41 -1.1(13) . . . . ?
C46 C41 C42 C43 -2.4(12) . . . . ?
C47 N2 C34 C35 -156.9(6) . . . . ?
C47 N2 C34 C41 22.6(10) . . . . ?
C48 S3 C55 C56 43.6(9) . . . . ?
C48 S3 C55 C60 -135.4(8) . . . . ?
C48 S4 C49 C50 -148.1(7) . . . . ?
C48 S4 C49 C54 35.3(9) . . . . ?
C49 S4 C48 S3 56.6(6) . . . . ?
C49 S4 C48 C47 -131.1(7) . . . . ?
C49 C50 C51 C52 -1.6(15) . . . . ?
C50 C49 C54 C53 2.1(14) . . . . ?
C50 C51 C52 C53 2.0(16) . . . . ?
C51 C52 C53 C54 -0.3(16) . . . . ?
C52 C53 C54 C49 -1.7(15) . . . . ?
C54 C49 C50 C51 -0.5(14) . . . . ?
C55 S3 C48 S4 62.7(6) . . . . ?
C55 S3 C48 C47 -109.6(7) . . . . ?
C55 C56 C57 C58 0.9(18) . . . . ?
C56 C55 C60 C59 2.3(18) . . . . ?
C56 C57 C58 C59 -1(2) . . . . ?
C57 C58 C59 C60 1(2) . . . . ?
C58 C59 C60 C55 -2(2) . . . . ?
C60 C55 C56 C57 -1.7(16) . . . . ?

loop_
_smtbx_masks_void_nr
_smtbx_masks_void_average_x
_smtbx_masks_void_average_y
_smtbx_masks_void_average_z
_smtbx_masks_void_volume
_smtbx_masks_void_count_electrons
_smtbx_masks_void_content
1 -0.653 0.000 0.000 220.8 61.3 '1.5 DCM'
2 -0.213 0.500 0.500 237.2 55.1 '1.32 DCM'
3 0.233 0.672 0.178 8.9 0.0 ?
4 0.767 0.328 0.822 8.9 0.0 ?
